data_4116001
loop_
_publ_author_name
'Maochun Hong'
'Yingjun Zhao'
'Weiping Su'
'Rong Cao'
'Makoto Fujita'
'Zhongyuan Zhou'
'Albert S. C. Chan'

_publ_section_title
;
 A Nanometer-Sized Metallosupramolecular Cube with Oh Symmetry
;
_journal_name_full 'Journal of the American Chemical Society'
_journal_page_first 4819
_journal_page_last 4820
_journal_paper_doi 10.1021/ja000247w
_journal_volume 122
_journal_year 2000
_chemical_formula_sum 'C240 H338 Cl12 N72 Ni6 O37 S24'
_chemical_formula_weight 6370.92
_chemical_name_common 'C168 H144 Cl12 N48 Ni6 S12 24DMF 13H2O'
_chemical_name_systematic
; 
 ? 
;
_space_group_IT_number 222
_symmetry_cell_setting cubic
_symmetry_space_group_name_Hall '-P 4a 2bc 3'
_symmetry_space_group_name_H-M 'P n -3 n :2'
_atom_sites_solution_hydrogens geom
_atom_sites_solution_primary direct
_atom_sites_solution_secondary difmap
_audit_creation_method SHELXL-97
_cell_angle_alpha 90.00
_cell_angle_beta 90.00
_cell_angle_gamma 90.00
_cell_formula_units_Z 2
_cell_length_a 24.7269(14)
_cell_length_b 24.7269(14)
_cell_length_c 24.7269(14)
_cell_measurement_temperature 293(2)
_cell_volume 15118.5(15)
_computing_structure_refinement 'SHELXL-97 (Sheldrick, 1997)'
_computing_structure_solution 'SHELXS-97 (Sheldrick, 1990)'
_diffrn_ambient_temperature 293(2)
_diffrn_measured_fraction_theta_full 0.996
_diffrn_measured_fraction_theta_max 0.996
_diffrn_radiation_monochromator graphite
_diffrn_radiation_source 'fine-focus sealed tube'
_diffrn_radiation_type MoK\a
_diffrn_radiation_wavelength 0.71073
_diffrn_reflns_av_R_equivalents 0.1873
_diffrn_reflns_av_sigmaI/netI 0.0589
_diffrn_reflns_limit_h_max 30
_diffrn_reflns_limit_h_min -32
_diffrn_reflns_limit_k_max 32
_diffrn_reflns_limit_k_min -28
_diffrn_reflns_limit_l_max 32
_diffrn_reflns_limit_l_min -27
_diffrn_reflns_number 93505
_diffrn_reflns_theta_full 27.52
_diffrn_reflns_theta_max 27.52
_diffrn_reflns_theta_min 2.33
_exptl_absorpt_coefficient_mu 0.713
_exptl_crystal_density_diffrn 1.399
_exptl_crystal_F_000 6668
_refine_diff_density_max 0.523
_refine_diff_density_min -0.642
_refine_diff_density_rms 0.087
_refine_ls_extinction_method none
_refine_ls_goodness_of_fit_ref 0.891
_refine_ls_hydrogen_treatment mixed
_refine_ls_matrix_type full
_refine_ls_number_parameters 141
_refine_ls_number_reflns 2918
_refine_ls_number_restraints 0
_refine_ls_restrained_S_all 0.891
_refine_ls_R_factor_all 0.1633
_refine_ls_R_factor_gt 0.0778
_refine_ls_shift/su_max 0.342
_refine_ls_shift/su_mean 0.214
_refine_ls_structure_factor_coef Fsqd
_refine_ls_weighting_details 'calc w=1/[\s^2^(Fo^2^)+(0.1840P)^2^+0.0000P] where P=(Fo^2^+2Fc^2^)/3'
_refine_ls_weighting_scheme calc
_refine_ls_wR_factor_gt 0.1941
_refine_ls_wR_factor_ref 0.2932
_reflns_number_gt 1206
_reflns_number_total 2918
_reflns_threshold_expression >2sigma(I)
_cod_data_source_file ja000247w.cif
_cod_data_source_block Ni6
_cod_original_sg_symbol_H-M 'P n -3 n'
_cod_original_formula_sum 'C240 H338 Cl12 N72 O37 Ni6 S24'
_cod_database_code 4116001

loop_
_symmetry_equiv_pos_as_xyz
'x, y, z'
'-x+1/2, -y+1/2, z'
'-x+1/2, y, -z+1/2'
'x, -y+1/2, -z+1/2'
'z, x, y'
'z, -x+1/2, -y+1/2'
'-z+1/2, -x+1/2, y'
'-z+1/2, x, -y+1/2'
'y, z, x'
'-y+1/2, z, -x+1/2'
'y, -z+1/2, -x+1/2'
'-y+1/2, -z+1/2, x'
'y, x, -z+1/2'
'-y+1/2, -x+1/2, -z+1/2'
'y, -x+1/2, z'
'-y+1/2, x, z'
'x, z, -y+1/2'
'-x+1/2, z, y'
'-x+1/2, -z+1/2, -y+1/2'
'x, -z+1/2, y'
'z, y, -x+1/2'
'z, -y+1/2, x'
'-z+1/2, y, x'
'-z+1/2, -y+1/2, -x+1/2'
'-x, -y, -z'
'x-1/2, y-1/2, -z'
'x-1/2, -y, z-1/2'
'-x, y-1/2, z-1/2'
'-z, -x, -y'
'-z, x-1/2, y-1/2'
'z-1/2, x-1/2, -y'
'z-1/2, -x, y-1/2'
'-y, -z, -x'
'y-1/2, -z, x-1/2'
'-y, z-1/2, x-1/2'
'y-1/2, z-1/2, -x'
'-y, -x, z-1/2'
'y-1/2, x-1/2, z-1/2'
'-y, x-1/2, -z'
'y-1/2, -x, -z'
'-x, -z, y-1/2'
'x-1/2, -z, -y'
'x-1/2, z-1/2, y-1/2'
'-x, z-1/2, -y'
'-z, -y, x-1/2'
'-z, y-1/2, -x'
'z-1/2, -y, -x'
'z-1/2, y-1/2, x-1/2'

loop_
_atom_site_label
_atom_site_type_symbol
_atom_site_fract_x
_atom_site_fract_y
_atom_site_fract_z
_atom_site_U_iso_or_equiv
_atom_site_adp_type
_atom_site_occupancy
_atom_site_symmetry_multiplicity
_atom_site_calc_flag
_atom_site_refinement_flags
Ni1 Ni 0.2500 0.2500 0.56923(7) 0.0916(7) Uani 1 4 d S
S1 S 0.14044(8) 0.51913(8) 0.49819(10) 0.1173(8) Uani 1 1 d .
Cl1 Cl 0.2500 0.2500 0.4720(2) 0.1537(18) Uani 1 4 d S
CL2 Cl 0.2500 0.2500 0.6622(3) 0.089(2) Uani 1 4 d S
C1 C 0.0829(3) 0.4839(3) 0.4780(4) 0.100(2) Uani 1 1 d .
N1 N 0.0591(3) 0.5056(2) 0.4334(3) 0.1032(17) Uani 1 1 d .
N11 N 0.2192(2) 0.3295(2) 0.5695(2) 0.0920(15) Uani 1 1 d .
C12 C 0.2386(3) 0.3670(3) 0.5356(3) 0.105(2) Uani 1 1 d .
H12A H 0.2676 0.3579 0.5134 0.126 Uiso 1 1 calc R
C13 C 0.2179(3) 0.4180(3) 0.5320(3) 0.101(2) Uani 1 1 d .
H13A H 0.2321 0.4422 0.5069 0.121 Uiso 1 1 calc R
C14 C 0.1763(2) 0.4339(3) 0.5649(3) 0.0930(18) Uani 1 1 d .
C15 C 0.1560(3) 0.3958(3) 0.5999(3) 0.110(2) Uani 1 1 d .
H15A H 0.1268 0.4040 0.6222 0.132 Uiso 1 1 calc R
C16 C 0.1791(3) 0.3458(3) 0.6016(3) 0.106(2) Uani 1 1 d .
H16A H 0.1660 0.3213 0.6269 0.127 Uiso 1 1 calc R
C17 C 0.1533(3) 0.4909(3) 0.5635(3) 0.108(2) Uani 1 1 d .
H17A H 0.1782 0.5146 0.5823 0.129 Uiso 1 1 calc R
H17B H 0.1197 0.4910 0.5836 0.129 Uiso 1 1 calc R
N2 N 0.1333(5) 0.3667(5) 0.3667(5) 0.178(6) Uani 1 3 d S
N3 N 0.2500 0.5887(10) 0.9113(10) 0.388(18) Uani 1 2 d S
C21 C 0.1385(13) 0.3273(10) 0.4147(8) 0.566(17) Uani 1 1 d .
O4 O 0.2500 0.3301(10) 0.7500 0.55(2) Uani 1 2 d S
O5 O 0.2500 0.2500 0.2500 0.8(2) Uani 0.52 24 d SP
C31 C 0.2801(14) 0.5996(11) 0.8651(16) 0.214(12) Uani 0.30 1 d P
C32 C 0.2182(12) 0.539(4) 0.881(4) 0.83(11) Uani 0.30 1 d P

loop_
_atom_site_aniso_label
_atom_site_aniso_U_11
_atom_site_aniso_U_22
_atom_site_aniso_U_33
_atom_site_aniso_U_23
_atom_site_aniso_U_13
_atom_site_aniso_U_12
Ni1 0.0821(8) 0.0821(8) 0.1107(13) 0.000 0.000 0.000
S1 0.0959(14) 0.0957(13) 0.1602(19) 0.0010(12) -0.0038(12) 0.0158(9)
Cl1 0.141(2) 0.141(2) 0.179(5) 0.000 0.000 0.000
CL2 0.083(3) 0.083(3) 0.101(6) 0.000 0.000 0.000
C1 0.096(5) 0.087(5) 0.117(6) -0.017(4) 0.011(5) 0.011(4)
N1 0.086(4) 0.111(4) 0.113(5) -0.001(4) 0.009(3) 0.018(4)
N11 0.083(3) 0.092(4) 0.101(4) 0.003(3) 0.018(3) 0.005(3)
C12 0.093(5) 0.097(5) 0.125(6) 0.008(4) 0.029(4) 0.011(4)
C13 0.088(4) 0.083(4) 0.131(6) 0.013(4) 0.028(4) 0.006(3)
C14 0.080(4) 0.089(4) 0.110(5) -0.007(4) -0.002(4) 0.005(3)
C15 0.097(5) 0.107(6) 0.125(6) -0.002(4) 0.022(4) 0.015(4)
C16 0.098(5) 0.103(5) 0.116(5) 0.011(4) 0.028(4) 0.007(4)
C17 0.101(5) 0.095(5) 0.128(6) -0.017(4) -0.007(4) 0.015(4)
N2 0.178(6) 0.178(6) 0.178(6) 0.021(7) -0.021(7) -0.021(7)
N3 0.118(14) 0.52(3) 0.52(3) 0.18(4) 0.117(17) 0.117(17)
C21 0.82(5) 0.62(4) 0.262(17) -0.04(2) -0.08(3) 0.27(3)
O4 0.68(5) 0.22(2) 0.74(6) 0.000 -0.09(5) 0.000
O5 0.8(2) 0.8(2) 0.8(2) 0.000 0.000 0.000
C31 0.18(2) 0.16(2) 0.30(4) 0.08(2) -0.03(2) -0.035(17)
C32 0.060(19) 1.25(18) 1.20(18) 1.03(16) 0.07(4) -0.01(4)

loop_
_atom_type_symbol
_atom_type_description
_atom_type_scat_dispersion_real
_atom_type_scat_dispersion_imag
_atom_type_scat_source
C C 0.0033 0.0016 'International Tables Vol C Tables 4.2.6.8 and 6.1.1.4'
H H 0.0000 0.0000 'International Tables Vol C Tables 4.2.6.8 and 6.1.1.4'
N N 0.0061 0.0033 'International Tables Vol C Tables 4.2.6.8 and 6.1.1.4'
O O 0.0106 0.0060 'International Tables Vol C Tables 4.2.6.8 and 6.1.1.4'
S S 0.1246 0.1234 'International Tables Vol C Tables 4.2.6.8 and 6.1.1.4'
Cl Cl 0.1484 0.1585 'International Tables Vol C Tables 4.2.6.8 and 6.1.1.4'
Ni Ni 0.3393 1.1124 'International Tables Vol C Tables 4.2.6.8 and 6.1.1.4'

loop_
_geom_angle_atom_site_label_1
_geom_angle_atom_site_label_2
_geom_angle_atom_site_label_3
_geom_angle
_geom_angle_site_symmetry_1
_geom_angle_site_symmetry_3
N11 Ni1 N11 89.999(2) 16 2
N11 Ni1 N11 89.999(1) 16 .
N11 Ni1 N11 179.7(3) 2 .
N11 Ni1 N11 179.7(3) 16 15
N11 Ni1 N11 89.999(2) 2 15
N11 Ni1 N11 90.000(2) . 15
N11 Ni1 Cl2 89.83(15) 16 .
N11 Ni1 Cl2 89.83(15) 2 .
N11 Ni1 Cl2 89.83(15) . .
N11 Ni1 Cl2 89.83(15) 15 .
N11 Ni1 Cl1 90.17(15) 16 .
N11 Ni1 Cl1 90.17(15) 2 .
N11 Ni1 Cl1 90.17(15) . .
N11 Ni1 Cl1 90.17(15) 15 .
CL1 Ni1 Cl2 180.000(1) . .
C1 S1 C17 102.0(4) . .
N1 C1 N1 127.0(8) 7 .
N1 C1 S1 120.2(8) 7 .
N1 C1 S1 112.8(7) . .
C1 N1 C1 113.0(8) 10 .
C16 N11 C12 115.4(6) . .
C16 N11 Ni1 123.6(5) . .
C12 N11 Ni1 120.9(4) . .
N11 C12 C13 123.1(6) . .
C14 C13 C12 120.6(6) . .
C13 C14 C15 116.9(6) . .
C13 C14 C17 122.2(7) . .
C15 C14 C17 120.9(6) . .
C16 C15 C14 119.1(6) . .
N11 C16 C15 124.7(7) . .
C14 C17 S1 116.8(5) . .
C21 N2 C21 119.90(13) 10 7
C21 N2 C21 119.86(13) 10 .
C21 N2 C21 119.93(13) 7 .
C32 N3 C32 155(5) 19_566 .
C32 N3 C31 91(3) 19_566 19_566
C32 N3 C31 106(2) . 19_566
C32 N3 C31 106(2) 19_566 .
C32 N3 C31 93(3) . .
C31 N3 C31 89(4) 19_566 .

loop_
_geom_bond_atom_site_label_1
_geom_bond_atom_site_label_2
_geom_bond_distance
_geom_bond_site_symmetry_2
Ni1 N11 2.108(5) 16
Ni1 N11 2.108(5) 2
Ni1 N11 2.108(5) .
Ni1 N11 2.108(5) 15
Ni1 Cl2 2.299(9) .
Ni1 Cl1 2.405(6) .
S1 C1 1.742(7) .
S1 C17 1.787(8) .
C1 N1 1.326(8) 7
C1 N1 1.360(8) .
N1 C1 1.326(8) 10
N11 C16 1.332(8) .
N11 C12 1.340(8) .
C12 C13 1.364(8) .
C13 C14 1.369(8) .
C14 C15 1.375(9) .
C14 C17 1.520(9) .
C15 C16 1.362(10) .
N2 C21 1.54(2) 10
N2 C21 1.54(2) 7
N2 C21 1.54(2) .
N3 C31 1.39(4) 19_566
N3 C31 1.38(4) .
N3 C32 1.65(11) 19_566
N3 C32 1.63(11) .
